data_4065606
loop_
_publ_author_name
'Li, Jie'
'Lutz, Martin'
'Spek, Anthony L.'
'van Klink, Gerard P. M.'
'van Koten, Gerard'
'Klein Gebbink, Robertus J. M.'

_publ_section_title
;
 Chiral Amino Alcohol Derived Bis-phosphoramidite Pincer Palladium
 Complexes and Their Applications in Asymmetric Allylation of Aldimines
;
_journal_issue 6
_journal_name_full Organometallics
_journal_page_first 1379
_journal_paper_doi 10.1021/om100021p
_journal_volume 29
_journal_year 2010
_chemical_absolute_configuration ad
_chemical_formula_moiety 'C40 H37 I N2 O4 P2 Pd, 0.85(C4 H10 O)'
_chemical_formula_sum 'C43.4 H45.5 I N2 O4.85 P2 Pd'
_chemical_formula_weight 967.96
_chemical_name_systematic
; 
 ? 
;
_space_group_IT_number 4
_symmetry_cell_setting monoclinic
_symmetry_space_group_name_Hall 'P 2yb'
_symmetry_space_group_name_H-M 'P 1 21 1'
_atom_sites_solution_hydrogens geom
_atom_sites_solution_primary direct
_atom_sites_solution_secondary difmap
_audit_creation_method SHELXL-97
_cell_angle_alpha 90.00
_cell_angle_beta 108.878(2)
_cell_angle_gamma 90.00
_cell_formula_units_Z 2
_cell_length_a 13.5613(5)
_cell_length_b 9.5680(2)
_cell_length_c 17.5560(9)
_cell_measurement_reflns_used 18879
_cell_measurement_temperature 150(2)
_cell_measurement_theta_max 27.50
_cell_measurement_theta_min 1.59
_cell_volume 2155.44(15)
_computing_cell_refinement Peakref
_computing_data_collection 'Nonius COLLECT'
_computing_data_reduction 'EvalCCD, Sadabs'
_computing_structure_refinement 'SHELXL-97 (Sheldrick, 1997)'
_computing_structure_solution 'SHELXS-97 (Sheldrick, 1990)'
_diffrn_ambient_temperature 150(2)
_diffrn_measured_fraction_theta_full 0.999
_diffrn_measured_fraction_theta_max 0.999
_diffrn_measurement_device_type 'Nonius KappaCCD'
_diffrn_measurement_method '\f and \w scans'
_diffrn_radiation_monochromator graphite
_diffrn_radiation_source 'rotating anode'
_diffrn_radiation_type MoK\a
_diffrn_radiation_wavelength 0.71073
_diffrn_reflns_av_R_equivalents 0.0313
_diffrn_reflns_av_sigmaI/netI 0.0363
_diffrn_reflns_limit_h_max 17
_diffrn_reflns_limit_h_min -17
_diffrn_reflns_limit_k_max 11
_diffrn_reflns_limit_k_min -12
_diffrn_reflns_limit_l_max 22
_diffrn_reflns_limit_l_min -22
_diffrn_reflns_number 40685
_diffrn_reflns_theta_full 27.51
_diffrn_reflns_theta_max 27.51
_diffrn_reflns_theta_min 1.59
_exptl_absorpt_coefficient_mu 1.265
_exptl_absorpt_correction_T_max 0.86
_exptl_absorpt_correction_T_min 0.42
_exptl_absorpt_correction_type multi-scan
_exptl_crystal_colour colourless
_exptl_crystal_density_diffrn 1.491
_exptl_crystal_density_method 'not measured'
_exptl_crystal_description block
_exptl_crystal_F_000 975
_exptl_crystal_size_max 0.39
_exptl_crystal_size_mid 0.21
_exptl_crystal_size_min 0.12
_refine_diff_density_max 0.707
_refine_diff_density_min -0.895
_refine_diff_density_rms 0.072
_refine_ls_abs_structure_details 'Flack H D (1983), Acta Cryst. A39, 876-881'
_refine_ls_abs_structure_Flack -0.027(12)
_refine_ls_extinction_method none
_refine_ls_goodness_of_fit_ref 1.035
_refine_ls_hydrogen_treatment constr
_refine_ls_matrix_type full
_refine_ls_number_parameters 498
_refine_ls_number_reflns 9826
_refine_ls_number_restraints 4
_refine_ls_restrained_S_all 1.035
_refine_ls_R_factor_all 0.0428
_refine_ls_R_factor_gt 0.0293
_refine_ls_shift/su_max 0.001
_refine_ls_shift/su_mean 0.000
_refine_ls_structure_factor_coef Fsqd
_refine_ls_weighting_details 'calc w=1/[\s^2^(Fo^2^)+(0.0268P)^2^+1.0403P] where P=(Fo^2^+2Fc^2^)/3'
_refine_ls_weighting_scheme calc
_refine_ls_wR_factor_gt 0.0577
_refine_ls_wR_factor_ref 0.0618
_reflns_number_gt 8492
_reflns_number_total 9826
_reflns_threshold_expression I>2\s(I)
_cod_data_source_file om100021p_si_001.cif
_cod_data_source_block s3840a
_cod_original_cell_volume 2155.43(14)
_cod_original_sg_symbol_H-M 'P 21'
_cod_original_formula_sum 'C43.40 H45.50 I N2 O4.85 P2 Pd'
_cod_database_code 4065606

loop_
_symmetry_equiv_pos_as_xyz
'x, y, z'
'-x, y+1/2, -z'

loop_
_atom_site_label
_atom_site_type_symbol
_atom_site_fract_x
_atom_site_fract_y
_atom_site_fract_z
_atom_site_U_iso_or_equiv
_atom_site_adp_type
_atom_site_occupancy
_atom_site_symmetry_multiplicity
_atom_site_calc_flag
_atom_site_refinement_flags
I1 I 0.47213(2) 0.79553(3) 0.320583(14) 0.05756(9) Uani 1 1 d .
Pd1 Pd 0.311562(17) 0.65432(2) 0.228820(13) 0.02270(6) Uani 1 1 d .
P1 P 0.28884(6) 0.48930(9) 0.31397(5) 0.02478(17) Uani 1 1 d .
P2 P 0.28620(6) 0.78046(9) 0.11517(5) 0.02411(17) Uani 1 1 d .
O1 O 0.20975(17) 0.3754(2) 0.25687(14) 0.0321(5) Uani 1 1 d .
O2 O 0.23105(16) 0.5433(2) 0.37456(13) 0.0306(5) Uani 1 1 d .
O3 O 0.17833(17) 0.7182(2) 0.05288(13) 0.0301(5) Uani 1 1 d .
O4 O 0.37250(16) 0.75659(19) 0.07275(12) 0.0237(5) Uani 1 1 d .
N1 N 0.3777(2) 0.3927(3) 0.37919(15) 0.0264(6) Uani 1 1 d .
N2 N 0.2747(2) 0.9505(3) 0.10085(17) 0.0311(6) Uani 1 1 d .
C1 C 0.1940(2) 0.5476(3) 0.15510(18) 0.0238(6) Uani 1 1 d .
C2 C 0.1588(2) 0.4247(3) 0.17888(19) 0.0258(7) Uani 1 1 d .
C3 C 0.0759(3) 0.3509(4) 0.1290(2) 0.0371(8) Uani 1 1 d .
H3 H 0.0526 0.2670 0.1465 0.044 Uiso 1 1 calc R
C4 C 0.0276(3) 0.4033(4) 0.0523(2) 0.0432(10) Uani 1 1 d .
H4 H -0.0301 0.3540 0.0172 0.052 Uiso 1 1 calc R
C5 C 0.0604(3) 0.5243(4) 0.0250(2) 0.0366(8) Uani 1 1 d .
H5 H 0.0268 0.5578 -0.0280 0.044 Uiso 1 1 calc R
C6 C 0.1440(2) 0.5950(3) 0.0776(2) 0.0265(7) Uani 1 1 d .
C7 C 0.4889(3) 0.3983(4) 0.3822(2) 0.0368(8) Uani 1 1 d .
H7A H 0.4958 0.4515 0.3359 0.044 Uiso 1 1 calc R
H7B H 0.5167 0.3029 0.3812 0.044 Uiso 1 1 calc R
C8 C 0.5476(3) 0.4722(4) 0.4619(2) 0.0349(8) Uani 1 1 d .
H8A H 0.5926 0.4053 0.5009 0.042 Uiso 1 1 calc R
H8B H 0.5916 0.5487 0.4527 0.042 Uiso 1 1 calc R
C9 C 0.4630(2) 0.5301(4) 0.4932(2) 0.0308(7) Uani 1 1 d .
H9A H 0.4873 0.5348 0.5528 0.037 Uiso 1 1 calc R
H9B H 0.4401 0.6242 0.4710 0.037 Uiso 1 1 calc R
C10 C 0.3765(2) 0.4225(4) 0.46198(19) 0.0282(7) Uani 1 1 d .
H10 H 0.3942 0.3358 0.4954 0.034 Uiso 1 1 calc R
C11 C 0.2634(3) 0.4673(4) 0.4519(2) 0.0314(8) Uani 1 1 d .
C12 C 0.1884(3) 0.3452(4) 0.4440(2) 0.0387(9) Uani 1 1 d .
C13 C 0.0909(3) 0.3716(6) 0.4508(2) 0.0617(13) Uani 1 1 d .
H13 H 0.0730 0.4631 0.4628 0.074 Uiso 1 1 calc R
C14 C 0.0191(4) 0.2620(8) 0.4398(3) 0.085(2) Uani 1 1 d .
H14 H -0.0481 0.2799 0.4436 0.102 Uiso 1 1 calc R
C15 C 0.0446(4) 0.1298(8) 0.4237(3) 0.087(2) Uani 1 1 d .
H15 H -0.0043 0.0561 0.4173 0.104 Uiso 1 1 calc R
C16 C 0.1400(4) 0.1030(5) 0.4167(3) 0.0711(15) Uani 1 1 d .
H16 H 0.1574 0.0110 0.4052 0.085 Uiso 1 1 calc R
C17 C 0.2118(3) 0.2110(5) 0.4265(3) 0.0521(11) Uani 1 1 d .
H17 H 0.2780 0.1920 0.4211 0.062 Uiso 1 1 calc R
C18 C 0.2621(3) 0.5696(4) 0.5178(2) 0.0354(9) Uani 1 1 d .
C19 C 0.2872(3) 0.5170(5) 0.5966(2) 0.0477(11) Uani 1 1 d .
H19 H 0.2996 0.4199 0.6066 0.057 Uiso 1 1 calc R
C20 C 0.2935(3) 0.6074(6) 0.6593(2) 0.0619(14) Uani 1 1 d .
H20 H 0.3109 0.5717 0.7126 0.074 Uiso 1 1 calc R
C21 C 0.2752(3) 0.7474(5) 0.6462(3) 0.0554(13) Uani 1 1 d .
H21 H 0.2801 0.8084 0.6900 0.066 Uiso 1 1 calc R
C22 C 0.2494(3) 0.7993(5) 0.5686(2) 0.0467(9) Uani 1 1 d .
H22 H 0.2358 0.8962 0.5589 0.056 Uiso 1 1 calc R
C23 C 0.2436(3) 0.7099(4) 0.5052(2) 0.0392(9) Uani 1 1 d .
H23 H 0.2264 0.7465 0.4521 0.047 Uiso 1 1 calc R
C24 C 0.2761(3) 1.0486(4) 0.1673(2) 0.0427(9) Uani 1 1 d .
H24A H 0.2757 0.9961 0.2158 0.051 Uiso 1 1 calc R
H24B H 0.2145 1.1109 0.1506 0.051 Uiso 1 1 calc R
C25 C 0.3765(3) 1.1332(4) 0.1844(2) 0.0438(9) Uani 1 1 d .
H25A H 0.4173 1.1301 0.2424 0.053 Uiso 1 1 calc R
H25B H 0.3607 1.2319 0.1681 0.053 Uiso 1 1 calc R
C26 C 0.4367(3) 1.0640(3) 0.1344(2) 0.0390(9) Uani 1 1 d .
H26A H 0.4779 1.1338 0.1159 0.047 Uiso 1 1 calc R
H26B H 0.4841 0.9906 0.1657 0.047 Uiso 1 1 calc R
C27 C 0.3514(3) 1.0013(3) 0.0636(2) 0.0327(8) Uani 1 1 d .
H27 H 0.3190 1.0766 0.0239 0.039 Uiso 1 1 calc R
C28 C 0.3758(3) 0.8740(3) 0.0190(2) 0.0290(7) Uani 1 1 d .
C29 C 0.2940(3) 0.8434(3) -0.06225(19) 0.0308(7) Uani 1 1 d .
C30 C 0.2914(3) 0.7091(4) -0.0926(2) 0.0367(8) Uani 1 1 d .
H30 H 0.3419 0.6425 -0.0643 0.044 Uiso 1 1 calc R
C31 C 0.2155(3) 0.6713(4) -0.1640(2) 0.0446(9) Uani 1 1 d .
H31 H 0.2135 0.5783 -0.1835 0.053 Uiso 1 1 calc R
C32 C 0.1432(3) 0.7675(5) -0.2070(2) 0.0482(10) Uani 1 1 d .
H32 H 0.0912 0.7413 -0.2558 0.058 Uiso 1 1 calc R
C33 C 0.1471(3) 0.9023(5) -0.1783(2) 0.0515(11) Uani 1 1 d .
H33 H 0.0988 0.9703 -0.2079 0.062 Uiso 1 1 calc R
C34 C 0.2216(3) 0.9381(4) -0.1064(2) 0.0421(9) Uani 1 1 d .
H34 H 0.2228 1.0308 -0.0868 0.051 Uiso 1 1 calc R
C35 C 0.4867(3) 0.8737(3) 0.0140(2) 0.0302(8) Uani 1 1 d .
C36 C 0.5039(3) 0.9291(4) -0.0541(2) 0.0375(9) Uani 1 1 d .
H36 H 0.4475 0.9665 -0.0967 0.045 Uiso 1 1 calc R
C37 C 0.6042(3) 0.9294(4) -0.0595(3) 0.0457(11) Uani 1 1 d .
H37 H 0.6158 0.9669 -0.1060 0.055 Uiso 1 1 calc R
C38 C 0.6855(3) 0.8765(4) 0.0012(3) 0.0490(11) Uani 1 1 d .
H38 H 0.7534 0.8760 -0.0034 0.059 Uiso 1 1 calc R
C39 C 0.6698(3) 0.8233(4) 0.0697(3) 0.0439(9) Uani 1 1 d .
H39 H 0.7271 0.7884 0.1126 0.053 Uiso 1 1 calc R
C40 C 0.5700(3) 0.8211(3) 0.0755(2) 0.0363(8) Uani 1 1 d .
H40 H 0.5590 0.7832 0.1221 0.044 Uiso 1 1 calc R
O5 O 0.1066(3) 0.2500(3) 0.7490(2) 0.0563(9) Uani 0.85 1 d PD
C41 C 0.0020(5) 0.3278(8) 0.8253(4) 0.094(2) Uani 0.85 1 d PD
H41A H 0.0160 0.2451 0.8601 0.141 Uiso 0.85 1 calc PR
H41B H -0.0672 0.3647 0.8203 0.141 Uiso 0.85 1 calc PR
H41C H 0.0548 0.3993 0.8488 0.141 Uiso 0.85 1 calc PR
C42 C 0.0055(5) 0.2896(9) 0.7464(4) 0.096(2) Uani 0.85 1 d PD
H42A H -0.0431 0.2110 0.7250 0.115 Uiso 0.85 1 calc PR
H42B H -0.0178 0.3699 0.7093 0.115 Uiso 0.85 1 calc PR
C43 C 0.1230(7) 0.2134(8) 0.6773(4) 0.103(3) Uani 0.85 1 d PD
H43A H 0.1063 0.2947 0.6404 0.124 Uiso 0.85 1 calc PR
H43B H 0.0747 0.1367 0.6515 0.124 Uiso 0.85 1 calc PR
C44 C 0.2281(7) 0.1695(8) 0.6885(5) 0.130(4) Uani 0.85 1 d PD
H44A H 0.2759 0.2474 0.7101 0.195 Uiso 0.85 1 calc PR
H44B H 0.2341 0.1401 0.6367 0.195 Uiso 0.85 1 calc PR
H44C H 0.2459 0.0910 0.7264 0.195 Uiso 0.85 1 calc PR

loop_
_atom_site_aniso_label
_atom_site_aniso_U_11
_atom_site_aniso_U_22
_atom_site_aniso_U_33
_atom_site_aniso_U_23
_atom_site_aniso_U_13
_atom_site_aniso_U_12
I1 0.07257(19) 0.05455(16) 0.02993(13) 0.00287(12) -0.00505(12) -0.03925(15)
Pd1 0.02638(11) 0.02458(11) 0.01813(10) -0.00017(10) 0.00857(9) -0.00515(11)
P1 0.0248(4) 0.0279(4) 0.0233(4) 0.0049(3) 0.0101(3) -0.0010(3)
P2 0.0277(4) 0.0243(4) 0.0225(4) 0.0040(3) 0.0110(3) 0.0020(4)
O1 0.0302(12) 0.0315(12) 0.0328(13) 0.0074(10) 0.0076(10) -0.0073(10)
O2 0.0306(12) 0.0409(14) 0.0231(11) 0.0142(10) 0.0127(10) 0.0127(10)
O3 0.0274(12) 0.0324(12) 0.0270(12) 0.0067(10) 0.0042(10) 0.0021(10)
O4 0.0321(12) 0.0167(11) 0.0270(11) 0.0045(8) 0.0158(10) 0.0012(8)
N1 0.0225(13) 0.0334(15) 0.0253(14) 0.0043(12) 0.0103(11) 0.0024(11)
N2 0.0404(16) 0.0226(14) 0.0373(16) 0.0030(12) 0.0221(14) 0.0070(12)
C1 0.0184(15) 0.0256(16) 0.0259(16) -0.0018(13) 0.0052(13) 0.0026(13)
C2 0.0194(15) 0.0269(16) 0.0298(17) 0.0004(13) 0.0060(13) -0.0006(13)
C3 0.0295(18) 0.0249(17) 0.052(2) -0.0012(15) 0.0061(17) -0.0063(14)
C4 0.0267(19) 0.039(2) 0.050(2) -0.0077(18) -0.0061(17) -0.0070(17)
C5 0.0280(18) 0.039(2) 0.0337(19) -0.0021(16) -0.0021(15) 0.0037(16)
C6 0.0197(16) 0.0275(16) 0.0314(18) 0.0006(14) 0.0071(14) 0.0039(13)
C7 0.0291(18) 0.039(2) 0.044(2) -0.0026(17) 0.0149(17) 0.0045(15)
C8 0.0244(17) 0.041(2) 0.040(2) -0.0012(16) 0.0110(15) 0.0000(15)
C9 0.0259(17) 0.0352(19) 0.0301(18) 0.0036(15) 0.0073(15) 0.0045(15)
C10 0.0223(16) 0.0351(18) 0.0266(17) 0.0100(14) 0.0069(14) 0.0044(14)
C11 0.0264(17) 0.045(2) 0.0259(17) 0.0151(15) 0.0130(14) 0.0091(15)
C12 0.0260(18) 0.062(3) 0.0262(18) 0.0193(16) 0.0061(15) -0.0014(17)
C13 0.032(2) 0.113(4) 0.039(2) 0.005(2) 0.0100(19) -0.008(2)
C14 0.033(2) 0.169(7) 0.050(3) 0.015(4) 0.011(2) -0.030(4)
C15 0.062(4) 0.134(6) 0.052(3) 0.025(3) 0.002(3) -0.055(4)
C16 0.061(3) 0.071(3) 0.065(3) 0.030(2) -0.002(2) -0.029(2)
C17 0.039(2) 0.055(3) 0.055(3) 0.023(2) 0.005(2) -0.0094(19)
C18 0.0225(18) 0.056(3) 0.033(2) 0.0104(17) 0.0166(16) 0.0090(17)
C19 0.046(2) 0.071(3) 0.032(2) 0.019(2) 0.0208(19) 0.019(2)
C20 0.041(2) 0.120(4) 0.028(2) 0.011(2) 0.0159(18) 0.021(3)
C21 0.039(2) 0.091(4) 0.044(2) -0.010(2) 0.024(2) -0.003(2)
C22 0.034(2) 0.068(3) 0.046(2) -0.008(2) 0.0231(17) -0.011(2)
C23 0.0257(19) 0.061(2) 0.034(2) 0.0062(18) 0.0148(16) 0.0014(17)
C24 0.058(3) 0.0297(19) 0.049(2) -0.0055(17) 0.028(2) 0.0078(18)
C25 0.072(3) 0.026(2) 0.045(2) -0.0032(16) 0.0349(19) -0.0039(19)
C26 0.060(2) 0.0201(17) 0.045(2) -0.0046(15) 0.0287(19) -0.0072(16)
C27 0.050(2) 0.0199(16) 0.0347(19) 0.0052(14) 0.0223(17) 0.0037(15)
C28 0.046(2) 0.0155(15) 0.0305(18) 0.0073(13) 0.0197(16) 0.0030(14)
C29 0.042(2) 0.0296(17) 0.0268(17) 0.0079(13) 0.0200(16) 0.0021(15)
C30 0.055(2) 0.0326(18) 0.0256(18) 0.0039(14) 0.0181(18) 0.0055(17)
C31 0.068(2) 0.044(2) 0.0284(18) -0.0046(18) 0.0243(18) -0.008(2)
C32 0.049(2) 0.068(3) 0.0278(19) 0.0081(19) 0.0131(18) -0.002(2)
C33 0.053(3) 0.061(3) 0.041(2) 0.016(2) 0.016(2) 0.009(2)
C34 0.055(2) 0.0336(19) 0.042(2) 0.0079(17) 0.0210(19) 0.0031(18)
C35 0.040(2) 0.0159(16) 0.043(2) -0.0050(14) 0.0251(18) -0.0042(15)
C36 0.058(2) 0.0230(17) 0.043(2) -0.0080(16) 0.032(2) -0.0106(17)
C37 0.065(3) 0.0260(19) 0.066(3) -0.0112(19) 0.049(2) -0.0159(19)
C38 0.054(3) 0.0270(19) 0.083(3) -0.014(2) 0.045(3) -0.0114(19)
C39 0.040(2) 0.0243(19) 0.072(3) -0.0104(18) 0.025(2) -0.0061(16)
C40 0.043(2) 0.0227(18) 0.050(2) -0.0018(15) 0.0242(18) -0.0025(15)
O5 0.060(2) 0.052(2) 0.054(2) 0.0086(16) 0.0145(19) -0.0088(17)
C41 0.075(4) 0.105(6) 0.124(6) -0.015(5) 0.063(4) -0.022(4)
C42 0.069(4) 0.112(6) 0.082(5) 0.025(5) -0.011(4) -0.006(5)
C43 0.157(8) 0.093(5) 0.058(4) -0.003(4) 0.033(5) -0.036(5)
C44 0.258(11) 0.067(5) 0.131(7) 0.009(5) 0.154(8) 0.014(7)

loop_
_atom_type_symbol
_atom_type_description
_atom_type_scat_dispersion_real
_atom_type_scat_dispersion_imag
_atom_type_scat_source
C C 0.0033 0.0016 'International Tables Vol C Tables 4.2.6.8 and 6.1.1.4'
H H 0.0000 0.0000 'International Tables Vol C Tables 4.2.6.8 and 6.1.1.4'
I I -0.4742 1.8119 'International Tables Vol C Tables 4.2.6.8 and 6.1.1.4'
N N 0.0061 0.0033 'International Tables Vol C Tables 4.2.6.8 and 6.1.1.4'
O O 0.0106 0.0060 'International Tables Vol C Tables 4.2.6.8 and 6.1.1.4'
P P 0.1023 0.0942 'International Tables Vol C Tables 4.2.6.8 and 6.1.1.4'
Pd Pd -0.9988 1.0072 'International Tables Vol C Tables 4.2.6.8 and 6.1.1.4'

loop_
_geom_angle_atom_site_label_1
_geom_angle_atom_site_label_2
_geom_angle_atom_site_label_3
_geom_angle
C1 Pd1 P2 80.68(9)
C1 Pd1 P1 79.58(9)
P2 Pd1 P1 160.24(3)
C1 Pd1 I1 176.97(9)
P2 Pd1 I1 97.23(2)
P1 Pd1 I1 102.53(2)
O2 P1 O1 105.02(13)
O2 P1 N1 97.15(12)
O1 P1 N1 103.90(13)
O2 P1 Pd1 114.53(9)
O1 P1 Pd1 105.30(8)
N1 P1 Pd1 128.61(10)
O4 P2 O3 105.64(12)
O4 P2 N2 96.77(12)
O3 P2 N2 103.80(14)
O4 P2 Pd1 114.26(8)
O3 P2 Pd1 104.14(9)
N2 P2 Pd1 129.96(10)
C2 O1 P1 113.27(19)
C11 O2 P1 112.89(18)
C6 O3 P2 114.84(19)
C28 O4 P2 111.62(18)
C10 N1 C7 106.8(2)
C10 N1 P1 109.5(2)
C7 N1 P1 120.5(2)
C27 N2 C24 107.8(3)
C27 N2 P2 110.3(2)
C24 N2 P2 121.7(2)
C2 C1 C6 117.9(3)
C2 C1 Pd1 121.6(2)
C6 C1 Pd1 120.5(2)
C3 C2 C1 122.3(3)
C3 C2 O1 119.5(3)
C1 C2 O1 118.2(3)
C2 C3 C4 117.7(3)
C2 C3 H3 121.2
C4 C3 H3 121.2
C5 C4 C3 122.4(3)
C5 C4 H4 118.8
C3 C4 H4 118.8
C4 C5 C6 117.7(3)
C4 C5 H5 121.2
C6 C5 H5 121.2
C5 C6 C1 122.0(3)
C5 C6 O3 119.5(3)
C1 C6 O3 118.5(3)
N1 C7 C8 105.5(3)
N1 C7 H7A 110.6
C8 C7 H7A 110.6
N1 C7 H7B 110.6
C8 C7 H7B 110.6
H7A C7 H7B 108.8
C9 C8 C7 105.5(3)
C9 C8 H8A 110.6
C7 C8 H8A 110.6
C9 C8 H8B 110.6
C7 C8 H8B 110.6
H8A C8 H8B 108.8
C10 C9 C8 101.9(3)
C10 C9 H9A 111.4
C8 C9 H9A 111.4
C10 C9 H9B 111.4
C8 C9 H9B 111.4
H9A C9 H9B 109.3
N1 C10 C9 103.4(2)
N1 C10 C11 105.4(2)
C9 C10 C11 118.3(3)
N1 C10 H10 109.8
C9 C10 H10 109.8
C11 C10 H10 109.8
O2 C11 C18 108.0(3)
O2 C11 C12 107.6(3)
C18 C11 C12 113.0(3)
O2 C11 C10 103.4(2)
C18 C11 C10 110.3(3)
C12 C11 C10 113.9(3)
C17 C12 C13 118.8(4)
C17 C12 C11 122.6(3)
C13 C12 C11 118.6(4)
C12 C13 C14 119.4(5)
C12 C13 H13 120.3
C14 C13 H13 120.3
C15 C14 C13 120.7(5)
C15 C14 H14 119.7
C13 C14 H14 119.7
C16 C15 C14 120.3(5)
C16 C15 H15 119.8
C14 C15 H15 119.8
C15 C16 C17 119.8(6)
C15 C16 H16 120.1
C17 C16 H16 120.1
C12 C17 C16 121.0(4)
C12 C17 H17 119.5
C16 C17 H17 119.5
C23 C18 C19 118.8(4)
C23 C18 C11 123.7(3)
C19 C18 C11 117.3(4)
C20 C19 C18 119.5(4)
C20 C19 H19 120.2
C18 C19 H19 120.2
C21 C20 C19 121.2(4)
C21 C20 H20 119.4
C19 C20 H20 119.4
C20 C21 C22 119.4(5)
C20 C21 H21 120.3
C22 C21 H21 120.3
C21 C22 C23 120.0(5)
C21 C22 H22 120.0
C23 C22 H22 120.0
C18 C23 C22 121.0(4)
C18 C23 H23 119.5
C22 C23 H23 119.5
N2 C24 C25 105.7(3)
N2 C24 H24A 110.6
C25 C24 H24A 110.6
N2 C24 H24B 110.6
C25 C24 H24B 110.6
H24A C24 H24B 108.7
C24 C25 C26 105.4(3)
C24 C25 H25A 110.7
C26 C25 H25A 110.7
C24 C25 H25B 110.7
C26 C25 H25B 110.7
H25A C25 H25B 108.8
C27 C26 C25 103.5(3)
C27 C26 H26A 111.1
C25 C26 H26A 111.1
C27 C26 H26B 111.1
C25 C26 H26B 111.1
H26A C26 H26B 109.0
N2 C27 C26 103.1(3)
N2 C27 C28 105.2(3)
C26 C27 C28 119.7(3)
N2 C27 H27 109.4
C26 C27 H27 109.4
C28 C27 H27 109.4
O4 C28 C29 106.7(2)
O4 C28 C35 105.5(3)
C29 C28 C35 112.2(3)
O4 C28 C27 102.7(2)
C29 C28 C27 114.5(3)
C35 C28 C27 114.0(3)
C34 C29 C30 117.9(3)
C34 C29 C28 124.8(3)
C30 C29 C28 117.2(3)
C31 C30 C29 120.5(4)
C31 C30 H30 119.7
C29 C30 H30 119.7
C32 C31 C30 120.6(4)
C32 C31 H31 119.7
C30 C31 H31 119.7
C31 C32 C33 119.2(4)
C31 C32 H32 120.4
C33 C32 H32 120.4
C32 C33 C34 119.8(4)
C32 C33 H33 120.1
C34 C33 H33 120.1
C29 C34 C33 121.9(4)
C29 C34 H34 119.0
C33 C34 H34 119.0
C40 C35 C36 119.1(3)
C40 C35 C28 121.7(3)
C36 C35 C28 119.2(3)
C37 C36 C35 119.8(4)
C37 C36 H36 120.1
C35 C36 H36 120.1
C38 C37 C36 120.5(4)
C38 C37 H37 119.7
C36 C37 H37 119.7
C37 C38 C39 120.3(4)
C37 C38 H38 119.9
C39 C38 H38 119.9
C38 C39 C40 119.8(4)
C38 C39 H39 120.1
C40 C39 H39 120.1
C35 C40 C39 120.4(3)
C35 C40 H40 119.8
C39 C40 H40 119.8
C43 O5 C42 118.5(5)
C42 C41 H41A 109.5
C42 C41 H41B 109.5
H41A C41 H41B 109.5
C42 C41 H41C 109.5
H41A C41 H41C 109.5
H41B C41 H41C 109.5
O5 C42 C41 111.7(5)
O5 C42 H42A 109.3
C41 C42 H42A 109.3
O5 C42 H42B 109.3
C41 C42 H42B 109.3
H42A C42 H42B 107.9
O5 C43 C44 113.0(6)
O5 C43 H43A 109.0
C44 C43 H43A 109.0
O5 C43 H43B 109.0
C44 C43 H43B 109.0
H43A C43 H43B 107.8
C43 C44 H44A 109.5
C43 C44 H44B 109.5
H44A C44 H44B 109.5
C43 C44 H44C 109.5
H44A C44 H44C 109.5
H44B C44 H44C 109.5

loop_
_geom_bond_atom_site_label_1
_geom_bond_atom_site_label_2
_geom_bond_distance
I1 Pd1 2.6254(3)
Pd1 C1 1.981(3)
Pd1 P2 2.2609(8)
Pd1 P1 2.2628(8)
P1 O2 1.598(2)
P1 O1 1.627(2)
P1 N1 1.651(3)
P2 O4 1.594(2)
P2 O3 1.630(2)
P2 N2 1.646(3)
O1 C2 1.401(4)
O2 C11 1.476(4)
O3 C6 1.388(4)
O4 C28 1.478(3)
N1 C10 1.486(4)
N1 C7 1.492(4)
N2 C27 1.478(4)
N2 C24 1.492(4)
C1 C2 1.384(4)
C1 C6 1.385(4)
C2 C3 1.375(4)
C3 C4 1.387(5)
C3 H3 0.9500
C4 C5 1.380(5)
C4 H4 0.9500
C5 C6 1.385(5)
C5 H5 0.9500
C7 C8 1.540(5)
C7 H7A 0.9900
C7 H7B 0.9900
C8 C9 1.526(4)
C8 H8A 0.9900
C8 H8B 0.9900
C9 C10 1.524(5)
C9 H9A 0.9900
C9 H9B 0.9900
C10 C11 1.546(4)
C10 H10 1.0000
C11 C18 1.520(5)
C11 C12 1.525(5)
C12 C17 1.381(6)
C12 C13 1.390(5)
C13 C14 1.401(7)
C13 H13 0.9500
C14 C15 1.365(9)
C14 H14 0.9500
C15 C16 1.362(8)
C15 H15 0.9500
C16 C17 1.392(6)
C16 H16 0.9500
C17 H17 0.9500
C18 C23 1.371(5)
C18 C19 1.408(5)
C19 C20 1.381(6)
C19 H19 0.9500
C20 C21 1.368(7)
C20 H20 0.9500
C21 C22 1.384(6)
C21 H21 0.9500
C22 C23 1.386(6)
C22 H22 0.9500
C23 H23 0.9500
C24 C25 1.528(5)
C24 H24A 0.9900
C24 H24B 0.9900
C25 C26 1.530(5)
C25 H25A 0.9900
C25 H25B 0.9900
C26 C27 1.520(5)
C26 H26A 0.9900
C26 H26B 0.9900
C27 C28 1.542(4)
C27 H27 1.0000
C28 C29 1.525(5)
C28 C35 1.533(5)
C29 C34 1.375(5)
C29 C30 1.388(5)
C30 C31 1.387(5)
C30 H30 0.9500
C31 C32 1.379(5)
C31 H31 0.9500
C32 C33 1.380(6)
C32 H32 0.9500
C33 C34 1.381(6)
C33 H33 0.9500
C34 H34 0.9500
C35 C40 1.380(5)
C35 C36 1.395(5)
C36 C37 1.393(5)
C36 H36 0.9500
C37 C38 1.359(6)
C37 H37 0.9500
C38 C39 1.384(6)
C38 H38 0.9500
C39 C40 1.391(5)
C39 H39 0.9500
C40 H40 0.9500
O5 C43 1.391(6)
O5 C42 1.409(6)
C41 C42 1.448(8)
C41 H41A 0.9800
C41 H41B 0.9800
C41 H41C 0.9800
C42 H42A 0.9900
C42 H42B 0.9900
C43 C44 1.437(9)
C43 H43A 0.9900
C43 H43B 0.9900
C44 H44A 0.9800
C44 H44B 0.9800
C44 H44C 0.9800

loop_
_geom_torsion_atom_site_label_1
_geom_torsion_atom_site_label_2
_geom_torsion_atom_site_label_3
_geom_torsion_atom_site_label_4
_geom_torsion
C1 Pd1 P1 O2 -103.72(13)
P2 Pd1 P1 O2 -100.66(13)
I1 Pd1 P1 O2 78.51(10)
C1 Pd1 P1 O1 11.14(12)
P2 Pd1 P1 O1 14.19(14)
I1 Pd1 P1 O1 -166.64(9)
C1 Pd1 P1 N1 133.63(15)
P2 Pd1 P1 N1 136.68(14)
I1 Pd1 P1 N1 -44.15(13)
C1 Pd1 P2 O4 -105.80(12)
P1 Pd1 P2 O4 -108.84(12)
I1 Pd1 P2 O4 71.97(9)
C1 Pd1 P2 O3 8.94(12)
P1 Pd1 P2 O3 5.90(14)
I1 Pd1 P2 O3 -173.29(9)
C1 Pd1 P2 N2 131.09(16)
P1 Pd1 P2 N2 128.04(15)
I1 Pd1 P2 N2 -51.14(14)
O2 P1 O1 C2 106.1(2)
N1 P1 O1 C2 -152.4(2)
Pd1 P1 O1 C2 -15.1(2)
O1 P1 O2 C11 94.9(2)
N1 P1 O2 C11 -11.6(2)
Pd1 P1 O2 C11 -150.05(19)
O4 P2 O3 C6 108.88(19)
N2 P2 O3 C6 -149.9(2)
Pd1 P2 O3 C6 -11.8(2)
O3 P2 O4 C28 87.2(2)
N2 P2 O4 C28 -19.2(2)
Pd1 P2 O4 C28 -158.96(17)
O2 P1 N1 C10 -11.1(2)
O1 P1 N1 C10 -118.5(2)
Pd1 P1 N1 C10 118.40(18)
O2 P1 N1 C7 -135.4(3)
O1 P1 N1 C7 117.1(2)
Pd1 P1 N1 C7 -6.0(3)
O4 P2 N2 C27 -4.5(2)
O3 P2 N2 C27 -112.5(2)
Pd1 P2 N2 C27 125.3(2)
O4 P2 N2 C24 -132.2(3)
O3 P2 N2 C24 119.8(3)
Pd1 P2 N2 C24 -2.5(3)
P2 Pd1 C1 C2 174.2(2)
P1 Pd1 C1 C2 -6.8(2)
P2 Pd1 C1 C6 -6.0(2)
P1 Pd1 C1 C6 172.9(3)
C6 C1 C2 C3 -1.1(5)
Pd1 C1 C2 C3 178.6(3)
C6 C1 C2 O1 179.3(3)
Pd1 C1 C2 O1 -0.9(4)
P1 O1 C2 C3 -167.8(2)
P1 O1 C2 C1 11.8(3)
C1 C2 C3 C4 0.4(5)
O1 C2 C3 C4 180.0(3)
C2 C3 C4 C5 0.5(6)
C3 C4 C5 C6 -0.8(5)
C4 C5 C6 C1 0.0(5)
C4 C5 C6 O3 -179.1(3)
C2 C1 C6 C5 0.9(5)
Pd1 C1 C6 C5 -178.9(2)
C2 C1 C6 O3 180.0(3)
Pd1 C1 C6 O3 0.2(4)
P2 O3 C6 C5 -172.2(2)
P2 O3 C6 C1 8.7(3)
C10 N1 C7 C8 -15.6(3)
P1 N1 C7 C8 110.0(3)
N1 C7 C8 C9 -10.5(4)
C7 C8 C9 C10 31.6(3)
C7 N1 C10 C9 35.8(3)
P1 N1 C10 C9 -96.2(2)
C7 N1 C10 C11 160.6(3)
P1 N1 C10 C11 28.6(3)
C8 C9 C10 N1 -41.2(3)
C8 C9 C10 C11 -157.2(3)
P1 O2 C11 C18 145.7(2)
P1 O2 C11 C12 -92.0(3)
P1 O2 C11 C10 28.9(3)
N1 C10 C11 O2 -34.6(3)
C9 C10 C11 O2 80.2(3)
N1 C10 C11 C18 -149.9(3)
C9 C10 C11 C18 -35.0(4)
N1 C10 C11 C12 81.8(3)
C9 C10 C11 C12 -163.3(3)
O2 C11 C12 C17 98.1(4)
C18 C11 C12 C17 -142.8(4)
C10 C11 C12 C17 -15.9(5)
O2 C11 C12 C13 -78.7(4)
C18 C11 C12 C13 40.4(4)
C10 C11 C12 C13 167.3(3)
C17 C12 C13 C14 0.0(6)
C11 C12 C13 C14 176.9(4)
C12 C13 C14 C15 0.9(7)
C13 C14 C15 C16 -1.1(8)
C14 C15 C16 C17 0.4(8)
C13 C12 C17 C16 -0.7(6)
C11 C12 C17 C16 -177.5(4)
C15 C16 C17 C12 0.6(7)
O2 C11 C18 C23 -5.9(5)
C12 C11 C18 C23 -124.8(4)
C10 C11 C18 C23 106.4(4)
O2 C11 C18 C19 177.8(3)
C12 C11 C18 C19 58.9(4)
C10 C11 C18 C19 -69.9(4)
C23 C18 C19 C20 -0.6(6)
C11 C18 C19 C20 175.9(3)
C18 C19 C20 C21 0.4(7)
C19 C20 C21 C22 0.2(7)
C20 C21 C22 C23 -0.7(6)
C19 C18 C23 C22 0.1(6)
C11 C18 C23 C22 -176.1(3)
C21 C22 C23 C18 0.5(6)
C27 N2 C24 C25 -16.1(4)
P2 N2 C24 C25 112.7(3)
N2 C24 C25 C26 -8.1(4)
C24 C25 C26 C27 28.3(4)
C24 N2 C27 C26 33.9(3)
P2 N2 C27 C26 -101.2(3)
C24 N2 C27 C28 160.0(3)
P2 N2 C27 C28 25.0(3)
C25 C26 C27 N2 -37.9(3)
C25 C26 C27 C28 -154.2(3)
P2 O4 C28 C29 -85.9(2)
P2 O4 C28 C35 154.6(2)
P2 O4 C28 C27 35.0(3)
N2 C27 C28 O4 -36.0(3)
C26 C27 C28 O4 79.2(3)
N2 C27 C28 C29 79.3(3)
C26 C27 C28 C29 -165.5(3)
N2 C27 C28 C35 -149.6(3)
C26 C27 C28 C35 -34.4(4)
O4 C28 C29 C34 132.6(3)
C35 C28 C29 C34 -112.3(3)
C27 C28 C29 C34 19.6(4)
O4 C28 C29 C30 -45.9(4)
C35 C28 C29 C30 69.2(4)
C27 C28 C29 C30 -158.9(3)
C34 C29 C30 C31 -2.1(5)
C28 C29 C30 C31 176.5(3)
C29 C30 C31 C32 1.7(5)
C30 C31 C32 C33 0.1(5)
C31 C32 C33 C34 -1.5(6)
C30 C29 C34 C33 0.8(5)
C28 C29 C34 C33 -177.7(3)
C32 C33 C34 C29 1.0(6)
O4 C28 C35 C40 -26.9(4)
C29 C28 C35 C40 -142.7(3)
C27 C28 C35 C40 85.1(4)
O4 C28 C35 C36 153.7(3)
C29 C28 C35 C36 37.8(4)
C27 C28 C35 C36 -94.4(4)
C40 C35 C36 C37 0.6(5)
C28 C35 C36 C37 -179.9(3)
C35 C36 C37 C38 -0.2(5)
C36 C37 C38 C39 -0.9(5)
C37 C38 C39 C40 1.5(5)
C36 C35 C40 C39 0.0(5)
C28 C35 C40 C39 -179.4(3)
C38 C39 C40 C35 -1.1(5)
C43 O5 C42 C41 -178.5(6)
C42 O5 C43 C44 -177.5(7)
